data_7124693
loop_
_publ_author_name
'Hou, Wei'
'Yang, Yaxi'
'Wu, Yunxiang'
'Feng, Huijin'
'Li, Yuanchao'
'Zhou, Bing'

_publ_section_title
;
 Rhodium(iii)-catalyzed alkylation of primary C(sp(3))-H bonds with
 \a-diazocarbonyl compounds.
;
_journal_issue 62
_journal_name_full 'Chemical communications (Cambridge, England)'
_journal_page_first 9672
_journal_page_last 9675
_journal_paper_doi 10.1039/c6cc03846h
_journal_volume 52
_journal_year 2016
_chemical_formula_sum 'C22 H26 F6 N2 Rh Sb'
_chemical_formula_weight 657.12
_space_group_IT_number 14
_space_group_name_Hall '-P 2yn'
_space_group_name_H-M_alt 'P 1 21/n 1'
_symmetry_cell_setting monoclinic
_symmetry_space_group_name_H-M 'P 1 21/n 1'
_atom_sites_solution_hydrogens geom
_atom_sites_solution_primary direct
_atom_sites_solution_secondary difmap
_audit_creation_method SHELXL-97
_audit_update_record
;
2015-02-12 deposited with the CCDC.
2016-06-30 downloaded from the CCDC.
;
_cell_angle_alpha 90.00
_cell_angle_beta 106.5230(10)
_cell_angle_gamma 90.00
_cell_formula_units_Z 4
_cell_length_a 12.6576(2)
_cell_length_b 14.5099(2)
_cell_length_c 13.4160(2)
_cell_measurement_temperature 100(2)
_cell_volume 2362.24(6)
_computing_structure_refinement 'SHELXL-97 (Sheldrick, 2008)'
_computing_structure_solution 'SHELXS-97 (Sheldrick, 2008)'
_diffrn_ambient_temperature 100(2)
_diffrn_measured_fraction_theta_full 0.998
_diffrn_measured_fraction_theta_max 0.998
_diffrn_radiation_monochromator graphite
_diffrn_radiation_source 'fine-focus sealed tube'
_diffrn_radiation_type MoK\a
_diffrn_radiation_wavelength 0.71073
_diffrn_reflns_av_R_equivalents 0.0181
_diffrn_reflns_av_sigmaI/netI 0.0159
_diffrn_reflns_limit_h_max 16
_diffrn_reflns_limit_h_min -16
_diffrn_reflns_limit_k_max 15
_diffrn_reflns_limit_k_min -18
_diffrn_reflns_limit_l_max 17
_diffrn_reflns_limit_l_min -17
_diffrn_reflns_number 20964
_diffrn_reflns_theta_full 27.64
_diffrn_reflns_theta_max 27.64
_diffrn_reflns_theta_min 1.95
_exptl_absorpt_coefficient_mu 1.901
_exptl_crystal_colour red
_exptl_crystal_density_diffrn 1.848
_exptl_crystal_density_method 'not measured'
_exptl_crystal_description prism
_exptl_crystal_F_000 1288
_exptl_crystal_size_max 0.1
_exptl_crystal_size_mid 0.1
_exptl_crystal_size_min 0.05
_refine_diff_density_max 3.765
_refine_diff_density_min -0.769
_refine_diff_density_rms 0.106
_refine_ls_extinction_method none
_refine_ls_goodness_of_fit_ref 1.056
_refine_ls_hydrogen_treatment mixed
_refine_ls_matrix_type full
_refine_ls_number_parameters 295
_refine_ls_number_reflns 5487
_refine_ls_number_restraints 0
_refine_ls_restrained_S_all 1.056
_refine_ls_R_factor_all 0.0299
_refine_ls_R_factor_gt 0.0280
_refine_ls_shift/su_max 0.001
_refine_ls_shift/su_mean 0.000
_refine_ls_structure_factor_coef Fsqd
_refine_ls_weighting_details 'calc w=1/[\s^2^(Fo^2^)+(0.0359P)^2^+5.7451P] where P=(Fo^2^+2Fc^2^)/3'
_refine_ls_weighting_scheme calc
_refine_ls_wR_factor_gt 0.0733
_refine_ls_wR_factor_ref 0.0745
_reflns_number_gt 5151
_reflns_number_total 5487
_reflns_threshold_expression >2sigma(I)
_cod_data_source_file c6cc03846h2.cif
_cod_data_source_block mo_2015074_0m
_cod_original_sg_symbol_H-M P21/n
_cod_database_code 7124693

loop_
_symmetry_equiv_pos_as_xyz
'x, y, z'
'-x+1/2, y+1/2, -z+1/2'
'-x, -y, -z'
'x-1/2, -y-1/2, z-1/2'

loop_
_atom_site_label
_atom_site_type_symbol
_atom_site_fract_x
_atom_site_fract_y
_atom_site_fract_z
_atom_site_U_iso_or_equiv
_atom_site_adp_type
_atom_site_occupancy
_atom_site_symmetry_multiplicity
_atom_site_calc_flag
_atom_site_refinement_flags
Rh1 Rh 0.341376(16) 0.803625(14) 0.225988(15) 0.01535(6) Uani 1 1 d .
Sb1 Sb 0.656925(16) 0.160378(15) 0.179556(15) 0.02528(7) Uani 1 1 d .
F1 F 0.78586(17) 0.23027(17) 0.22357(18) 0.0470(5) Uani 1 1 d .
F2 F 0.52765(16) 0.08923(15) 0.13428(18) 0.0419(5) Uani 1 1 d .
F3 F 0.72307(19) 0.06207(19) 0.26491(18) 0.0519(6) Uani 1 1 d .
F4 F 0.58554(16) 0.25605(13) 0.09239(16) 0.0330(4) Uani 1 1 d .
F5 F 0.70773(16) 0.11143(14) 0.07280(15) 0.0333(4) Uani 1 1 d .
F6 F 0.6080(2) 0.2094(2) 0.28769(17) 0.0603(8) Uani 1 1 d .
C9 C 0.3744(2) 0.61963(19) 0.1459(2) 0.0190(5) Uani 1 1 d .
N2 N 0.4674(2) 0.83781(16) 0.16314(19) 0.0206(5) Uani 1 1 d .
C14 C 0.3312(2) 0.93539(19) 0.2983(2) 0.0196(5) Uani 1 1 d .
C15 C 0.3089(2) 0.86443(19) 0.3624(2) 0.0212(5) Uani 1 1 d .
C11 C 0.2140(2) 0.8151(2) 0.3022(3) 0.0243(6) Uani 1 1 d .
C16 C 0.1564(3) 0.7397(2) 0.3420(3) 0.0378(8) Uani 1 1 d .
H16A H 0.2097 0.7030 0.3912 0.057 Uiso 1 1 calc R
H16B H 0.1168 0.7017 0.2851 0.057 Uiso 1 1 calc R
H16C H 0.1057 0.7661 0.3753 0.057 Uiso 1 1 calc R
C12 C 0.1720(2) 0.8637(2) 0.2040(2) 0.0241(6) Uani 1 1 d .
C17 C 0.0681(3) 0.8388(3) 0.1223(3) 0.0416(9) Uani 1 1 d .
H17A H 0.0711 0.8621 0.0562 0.062 Uiso 1 1 calc R
H17B H 0.0062 0.8652 0.1398 0.062 Uiso 1 1 calc R
H17C H 0.0604 0.7729 0.1186 0.062 Uiso 1 1 calc R
C13 C 0.2435(2) 0.93665(19) 0.2009(2) 0.0212(5) Uani 1 1 d .
C18 C 0.2337(3) 1.0052(2) 0.1156(3) 0.0345(7) Uani 1 1 d .
H18A H 0.1889 0.9799 0.0513 0.052 Uiso 1 1 calc R
H18B H 0.3056 1.0191 0.1093 0.052 Uiso 1 1 calc R
H18C H 0.2001 1.0606 0.1314 0.052 Uiso 1 1 calc R
C20 C 0.3723(3) 0.8460(2) 0.4732(2) 0.0319(7) Uani 1 1 d .
H20A H 0.3448 0.8845 0.5183 0.048 Uiso 1 1 calc R
H20B H 0.4489 0.8591 0.4828 0.048 Uiso 1 1 calc R
H20C H 0.3639 0.7824 0.4893 0.048 Uiso 1 1 calc R
C19 C 0.4216(3) 1.0053(2) 0.3306(3) 0.0296(6) Uani 1 1 d .
H19A H 0.3941 1.0596 0.3555 0.044 Uiso 1 1 calc R
H19B H 0.4475 1.0208 0.2721 0.044 Uiso 1 1 calc R
H19C H 0.4812 0.9801 0.3850 0.044 Uiso 1 1 calc R
N1 N 0.30485(19) 0.69442(16) 0.11943(18) 0.0185(4) Uani 1 1 d .
C4 C 0.3696(2) 0.5450(2) 0.0766(2) 0.0233(6) Uani 1 1 d .
C3 C 0.2879(3) 0.5482(2) -0.0204(2) 0.0280(6) Uani 1 1 d .
H3 H 0.2813 0.5002 -0.0677 0.034 Uiso 1 1 calc R
C2 C 0.2189(3) 0.6222(2) -0.0443(2) 0.0284(6) Uani 1 1 d .
H2 H 0.1640 0.6243 -0.1074 0.034 Uiso 1 1 calc R
C1 C 0.2313(2) 0.6954(2) 0.0269(2) 0.0245(6) Uani 1 1 d .
H1 H 0.1858 0.7466 0.0081 0.029 Uiso 1 1 calc R
C5 C 0.4489(3) 0.4743(2) 0.1073(3) 0.0286(7) Uani 1 1 d .
H5 H 0.4476 0.4244 0.0634 0.034 Uiso 1 1 calc R
C6 C 0.5274(3) 0.4787(2) 0.2010(3) 0.0295(7) Uani 1 1 d .
H6 H 0.5800 0.4323 0.2197 0.035 Uiso 1 1 calc R
C7 C 0.5298(2) 0.5529(2) 0.2700(2) 0.0248(6) Uani 1 1 d .
H7 H 0.5835 0.5543 0.3339 0.030 Uiso 1 1 calc R
C8 C 0.4537(2) 0.62309(19) 0.2438(2) 0.0202(5) Uani 1 1 d .
C10 C 0.4501(2) 0.70540(19) 0.3112(2) 0.0214(5) Uani 1 1 d .
H10A H 0.5232 0.7319 0.3367 0.026 Uiso 1 1 calc R
H10B H 0.4263 0.6863 0.3707 0.026 Uiso 1 1 calc R
C21 C 0.5409(2) 0.8559(2) 0.1343(2) 0.0233(6) Uani 1 1 d .
C22 C 0.6357(3) 0.8785(3) 0.0973(3) 0.0356(7) Uani 1 1 d .
H22A H 0.6696 0.8227 0.0832 0.053 Uiso 1 1 calc R
H22B H 0.6881 0.9133 0.1496 0.053 Uiso 1 1 calc R
H22C H 0.6118 0.9144 0.0348 0.053 Uiso 1 1 calc R

loop_
_atom_site_aniso_label
_atom_site_aniso_U_11
_atom_site_aniso_U_22
_atom_site_aniso_U_33
_atom_site_aniso_U_23
_atom_site_aniso_U_13
_atom_site_aniso_U_12
Rh1 0.01497(10) 0.01380(10) 0.01722(11) -0.00158(7) 0.00444(7) -0.00142(7)
Sb1 0.02162(11) 0.03493(13) 0.02085(11) 0.00552(8) 0.00857(8) 0.00449(8)
F1 0.0290(10) 0.0568(14) 0.0496(13) -0.0135(11) 0.0020(9) -0.0052(10)
F2 0.0270(10) 0.0406(11) 0.0591(14) 0.0154(10) 0.0141(9) -0.0030(8)
F3 0.0426(12) 0.0710(17) 0.0438(13) 0.0356(12) 0.0149(10) 0.0215(11)
F4 0.0303(10) 0.0319(10) 0.0388(10) 0.0106(8) 0.0132(8) 0.0072(8)
F5 0.0350(10) 0.0383(11) 0.0302(10) -0.0001(8) 0.0151(8) 0.0068(8)
F6 0.0533(14) 0.105(2) 0.0283(11) -0.0013(12) 0.0202(10) 0.0265(15)
C9 0.0192(12) 0.0161(12) 0.0252(13) -0.0018(10) 0.0121(10) -0.0036(10)
N2 0.0217(12) 0.0199(11) 0.0205(11) -0.0012(9) 0.0065(9) -0.0008(9)
C14 0.0213(13) 0.0176(12) 0.0212(13) -0.0048(10) 0.0080(10) -0.0011(10)
C15 0.0261(14) 0.0186(13) 0.0215(13) -0.0014(10) 0.0110(11) 0.0037(10)
C11 0.0254(14) 0.0168(12) 0.0353(16) -0.0030(11) 0.0163(12) 0.0001(11)
C16 0.0379(18) 0.0226(15) 0.065(2) -0.0020(15) 0.0346(18) -0.0027(13)
C12 0.0180(13) 0.0246(14) 0.0296(15) -0.0086(12) 0.0064(11) 0.0023(11)
C17 0.0213(15) 0.051(2) 0.050(2) -0.0238(18) 0.0047(15) 0.0024(14)
C13 0.0243(13) 0.0179(13) 0.0218(13) -0.0013(10) 0.0072(11) 0.0052(10)
C18 0.048(2) 0.0298(16) 0.0281(16) 0.0065(13) 0.0149(14) 0.0131(14)
C20 0.0439(19) 0.0327(17) 0.0197(14) 0.0000(12) 0.0104(13) 0.0100(14)
C19 0.0293(15) 0.0223(14) 0.0384(17) -0.0085(13) 0.0114(13) -0.0065(12)
N1 0.0185(11) 0.0182(11) 0.0202(11) -0.0025(9) 0.0075(9) -0.0035(8)
C4 0.0280(14) 0.0190(13) 0.0286(14) -0.0049(11) 0.0171(12) -0.0071(11)
C3 0.0353(16) 0.0265(15) 0.0270(15) -0.0107(12) 0.0167(13) -0.0139(13)
C2 0.0275(15) 0.0367(17) 0.0205(14) -0.0062(12) 0.0062(11) -0.0119(13)
C1 0.0221(14) 0.0270(15) 0.0250(14) -0.0013(11) 0.0078(11) -0.0042(11)
C5 0.0385(17) 0.0163(13) 0.0404(17) -0.0051(12) 0.0266(14) -0.0041(12)
C6 0.0331(16) 0.0196(14) 0.0427(18) 0.0046(13) 0.0219(14) 0.0064(12)
C7 0.0235(14) 0.0219(13) 0.0316(15) 0.0035(12) 0.0119(12) 0.0015(11)
C8 0.0207(13) 0.0168(12) 0.0259(14) 0.0011(10) 0.0113(11) -0.0021(10)
C10 0.0175(12) 0.0184(13) 0.0276(14) -0.0012(11) 0.0053(11) 0.0001(10)
C21 0.0253(14) 0.0233(14) 0.0210(13) 0.0005(11) 0.0062(11) 0.0001(11)
C22 0.0289(16) 0.044(2) 0.0389(18) 0.0110(15) 0.0184(14) 0.0000(14)

loop_
_atom_type_symbol
_atom_type_description
_atom_type_scat_dispersion_real
_atom_type_scat_dispersion_imag
_atom_type_scat_source
C C 0.0033 0.0016 'International Tables Vol C Tables 4.2.6.8 and 6.1.1.4'
H H 0.0000 0.0000 'International Tables Vol C Tables 4.2.6.8 and 6.1.1.4'
N N 0.0061 0.0033 'International Tables Vol C Tables 4.2.6.8 and 6.1.1.4'
F F 0.0171 0.0103 'International Tables Vol C Tables 4.2.6.8 and 6.1.1.4'
Rh Rh -1.1178 0.9187 'International Tables Vol C Tables 4.2.6.8 and 6.1.1.4'
Sb Sb -0.5866 1.5461 'International Tables Vol C Tables 4.2.6.8 and 6.1.1.4'

loop_
_geom_angle_atom_site_label_1
_geom_angle_atom_site_label_2
_geom_angle_atom_site_label_3
_geom_angle
N2 Rh1 C10 85.54(10)
N2 Rh1 N1 87.09(9)
C10 Rh1 N1 80.81(10)
N2 Rh1 C11 161.35(10)
C10 Rh1 C11 105.04(12)
N1 Rh1 C11 109.48(10)
N2 Rh1 C14 97.03(10)
C10 Rh1 C14 118.20(11)
N1 Rh1 C14 160.73(10)
C11 Rh1 C14 64.51(10)
N2 Rh1 C15 126.80(10)
C10 Rh1 C15 93.95(11)
N1 Rh1 C15 145.43(10)
C11 Rh1 C15 38.77(11)
C14 Rh1 C15 38.21(10)
N2 Rh1 C12 132.04(11)
C10 Rh1 C12 142.34(12)
N1 Rh1 C12 100.71(10)
C11 Rh1 C12 38.54(12)
C14 Rh1 C12 62.72(10)
C15 Rh1 C12 63.46(11)
N2 Rh1 C13 100.84(10)
C10 Rh1 C13 155.80(11)
N1 Rh1 C13 122.52(10)
C11 Rh1 C13 63.38(11)
C14 Rh1 C13 38.23(10)
C15 Rh1 C13 63.44(10)
C12 Rh1 C13 36.10(11)
F1 Sb1 F5 89.34(10)
F1 Sb1 F3 91.25(12)
F5 Sb1 F3 89.30(10)
F1 Sb1 F6 90.01(12)
F5 Sb1 F6 179.21(10)
F3 Sb1 F6 90.26(12)
F1 Sb1 F4 91.03(10)
F5 Sb1 F4 90.76(9)
F3 Sb1 F4 177.72(10)
F6 Sb1 F4 89.71(11)
F1 Sb1 F2 179.40(11)
F5 Sb1 F2 90.07(10)
F3 Sb1 F2 88.63(10)
F6 Sb1 F2 90.57(12)
F4 Sb1 F2 89.10(9)
N1 C9 C8 116.4(2)
N1 C9 C4 121.9(3)
C8 C9 C4 121.6(3)
C21 N2 Rh1 175.9(2)
C15 C14 C13 108.7(2)
C15 C14 C19 125.6(3)
C13 C14 C19 125.2(3)
C15 C14 Rh1 71.24(15)
C13 C14 Rh1 74.68(15)
C19 C14 Rh1 126.1(2)
C14 C15 C11 107.4(3)
C14 C15 C20 126.0(3)
C11 C15 C20 126.6(3)
C14 C15 Rh1 70.55(15)
C11 C15 Rh1 69.60(16)
C20 C15 Rh1 125.9(2)
C15 C11 C12 107.4(2)
C15 C11 C16 125.4(3)
C12 C11 C16 126.0(3)
C15 C11 Rh1 71.63(16)
C12 C11 Rh1 74.73(16)
C16 C11 Rh1 128.5(2)
C11 C16 H16A 109.5
C11 C16 H16B 109.5
H16A C16 H16B 109.5
C11 C16 H16C 109.5
H16A C16 H16C 109.5
H16B C16 H16C 109.5
C13 C12 C11 108.7(3)
C13 C12 C17 127.0(3)
C11 C12 C17 124.3(3)
C13 C12 Rh1 72.43(16)
C11 C12 Rh1 66.73(16)
C17 C12 Rh1 127.4(2)
C12 C17 H17A 109.5
C12 C17 H17B 109.5
H17A C17 H17B 109.5
C12 C17 H17C 109.5
H17A C17 H17C 109.5
H17B C17 H17C 109.5
C12 C13 C14 107.4(2)
C12 C13 C18 127.7(3)
C14 C13 C18 124.9(3)
C12 C13 Rh1 71.48(16)
C14 C13 Rh1 67.09(15)
C18 C13 Rh1 127.1(2)
C13 C18 H18A 109.5
C13 C18 H18B 109.5
H18A C18 H18B 109.5
C13 C18 H18C 109.5
H18A C18 H18C 109.5
H18B C18 H18C 109.5
C15 C20 H20A 109.5
C15 C20 H20B 109.5
H20A C20 H20B 109.5
C15 C20 H20C 109.5
H20A C20 H20C 109.5
H20B C20 H20C 109.5
C14 C19 H19A 109.5
C14 C19 H19B 109.5
H19A C19 H19B 109.5
C14 C19 H19C 109.5
H19A C19 H19C 109.5
H19B C19 H19C 109.5
C1 N1 C9 118.5(2)
C1 N1 Rh1 126.3(2)
C9 N1 Rh1 114.76(18)
C5 C4 C3 124.5(3)
C5 C4 C9 118.0(3)
C3 C4 C9 117.5(3)
C2 C3 C4 119.6(3)
C2 C3 H3 120.2
C4 C3 H3 120.2
C3 C2 C1 119.6(3)
C3 C2 H2 120.2
C1 C2 H2 120.2
N1 C1 C2 122.8(3)
N1 C1 H1 118.6
C2 C1 H1 118.6
C6 C5 C4 120.4(3)
C6 C5 H5 119.8
C4 C5 H5 119.8
C5 C6 C7 120.9(3)
C5 C6 H6 119.6
C7 C6 H6 119.6
C8 C7 C6 120.8(3)
C8 C7 H7 119.6
C6 C7 H7 119.6
C7 C8 C9 118.2(3)
C7 C8 C10 124.8(3)
C9 C8 C10 116.9(2)
C8 C10 Rh1 109.90(19)
C8 C10 H10A 109.7
Rh1 C10 H10A 109.7
C8 C10 H10B 109.7
Rh1 C10 H10B 109.7
H10A C10 H10B 108.2
N2 C21 C22 179.6(3)
C21 C22 H22A 109.5
C21 C22 H22B 109.5
H22A C22 H22B 109.5
C21 C22 H22C 109.5
H22A C22 H22C 109.5
H22B C22 H22C 109.5

loop_
_geom_bond_atom_site_label_1
_geom_bond_atom_site_label_2
_geom_bond_distance
Rh1 N2 2.066(2)
Rh1 C10 2.083(3)
Rh1 N1 2.096(2)
Rh1 C11 2.147(3)
Rh1 C14 2.165(3)
Rh1 C15 2.174(3)
Rh1 C12 2.254(3)
Rh1 C13 2.267(3)
Sb1 F1 1.869(2)
Sb1 F5 1.8689(18)
Sb1 F3 1.871(2)
Sb1 F6 1.872(2)
Sb1 F4 1.8735(18)
Sb1 F2 1.883(2)
C9 N1 1.378(4)
C9 C8 1.409(4)
C9 C4 1.417(4)
N2 C21 1.135(4)
C14 C15 1.420(4)
C14 C13 1.454(4)
C14 C19 1.498(4)
C15 C11 1.434(4)
C15 C20 1.498(4)
C11 C12 1.456(4)
C11 C16 1.495(4)
C16 H16A 0.9600
C16 H16B 0.9600
C16 H16C 0.9600
C12 C13 1.401(4)
C12 C17 1.497(4)
C17 H17A 0.9600
C17 H17B 0.9600
C17 H17C 0.9600
C13 C18 1.495(4)
C18 H18A 0.9600
C18 H18B 0.9600
C18 H18C 0.9600
C20 H20A 0.9600
C20 H20B 0.9600
C20 H20C 0.9600
C19 H19A 0.9600
C19 H19B 0.9600
C19 H19C 0.9600
N1 C1 1.323(4)
C4 C5 1.412(4)
C4 C3 1.414(5)
C3 C2 1.364(5)
C3 H3 0.9300
C2 C1 1.407(4)
C2 H2 0.9300
C1 H1 0.9300
C5 C6 1.364(5)
C5 H5 0.9300
C6 C7 1.415(4)
C6 H6 0.9300
C7 C8 1.377(4)
C7 H7 0.9300
C8 C10 1.507(4)
C10 H10A 0.9700
C10 H10B 0.9700
C21 C22 1.460(4)
C22 H22A 0.9600
C22 H22B 0.9600
C22 H22C 0.9600

loop_
_geom_torsion_atom_site_label_1
_geom_torsion_atom_site_label_2
_geom_torsion_atom_site_label_3
_geom_torsion_atom_site_label_4
_geom_torsion
C10 Rh1 N2 C21 -40(3)
N1 Rh1 N2 C21 -121(3)
C11 Rh1 N2 C21 86(3)
C14 Rh1 N2 C21 78(3)
C15 Rh1 N2 C21 52(3)
C12 Rh1 N2 C21 137(3)
C13 Rh1 N2 C21 117(3)
N2 Rh1 C14 C15 -145.00(17)
C10 Rh1 C14 C15 -56.3(2)
N1 Rh1 C14 C15 113.6(3)
C11 Rh1 C14 C15 37.74(17)
C12 Rh1 C14 C15 80.92(18)
C13 Rh1 C14 C15 116.4(2)
N2 Rh1 C14 C13 98.61(16)
C10 Rh1 C14 C13 -172.69(16)
N1 Rh1 C14 C13 -2.8(4)
C11 Rh1 C14 C13 -78.65(18)
C15 Rh1 C14 C13 -116.4(2)
C12 Rh1 C14 C13 -35.46(16)
N2 Rh1 C14 C19 -24.1(3)
C10 Rh1 C14 C19 64.6(3)
N1 Rh1 C14 C19 -125.5(3)
C11 Rh1 C14 C19 158.7(3)
C15 Rh1 C14 C19 120.9(3)
C12 Rh1 C14 C19 -158.2(3)
C13 Rh1 C14 C19 -122.7(3)
C13 C14 C15 C11 5.7(3)
C19 C14 C15 C11 178.4(3)
Rh1 C14 C15 C11 -60.10(19)
C13 C14 C15 C20 -173.4(3)
C19 C14 C15 C20 -0.7(5)
Rh1 C14 C15 C20 120.8(3)
C13 C14 C15 Rh1 65.82(19)
C19 C14 C15 Rh1 -121.5(3)
N2 Rh1 C15 C14 45.3(2)
C10 Rh1 C15 C14 132.69(17)
N1 Rh1 C15 C14 -147.79(18)
C11 Rh1 C15 C14 -118.1(2)
C12 Rh1 C15 C14 -78.83(18)
C13 Rh1 C15 C14 -38.30(16)
N2 Rh1 C15 C11 163.38(16)
C10 Rh1 C15 C11 -109.24(18)
N1 Rh1 C15 C11 -29.7(3)
C14 Rh1 C15 C11 118.1(2)
C12 Rh1 C15 C11 39.25(17)
C13 Rh1 C15 C11 79.77(18)
N2 Rh1 C15 C20 -75.6(3)
C10 Rh1 C15 C20 11.8(3)
N1 Rh1 C15 C20 91.3(3)
C11 Rh1 C15 C20 121.0(3)
C14 Rh1 C15 C20 -120.9(3)
C12 Rh1 C15 C20 160.3(3)
C13 Rh1 C15 C20 -159.2(3)
C14 C15 C11 C12 -6.0(3)
C20 C15 C11 C12 173.1(3)
Rh1 C15 C11 C12 -66.73(19)
C14 C15 C11 C16 -174.6(3)
C20 C15 C11 C16 4.5(5)
Rh1 C15 C11 C16 124.7(3)
C14 C15 C11 Rh1 60.70(19)
C20 C15 C11 Rh1 -120.2(3)
N2 Rh1 C11 C15 -45.7(4)
C10 Rh1 C11 C15 77.24(18)
N1 Rh1 C11 C15 162.64(16)
C14 Rh1 C11 C15 -37.20(16)
C12 Rh1 C11 C15 -114.7(2)
C13 Rh1 C11 C15 -79.95(17)
N2 Rh1 C11 C12 69.0(4)
C10 Rh1 C11 C12 -168.05(17)
N1 Rh1 C11 C12 -82.65(17)
C14 Rh1 C11 C12 77.50(17)
C15 Rh1 C11 C12 114.7(2)
C13 Rh1 C11 C12 34.76(16)
N2 Rh1 C11 C16 -166.8(3)
C10 Rh1 C11 C16 -43.9(3)
N1 Rh1 C11 C16 41.5(3)
C14 Rh1 C11 C16 -158.3(4)
C15 Rh1 C11 C16 -121.1(4)
C12 Rh1 C11 C16 124.2(4)
C13 Rh1 C11 C16 159.0(4)
C15 C11 C12 C13 4.1(3)
C16 C11 C12 C13 172.6(3)
Rh1 C11 C12 C13 -60.5(2)
C15 C11 C12 C17 -174.9(3)
C16 C11 C12 C17 -6.4(5)
Rh1 C11 C12 C17 120.5(3)
C15 C11 C12 Rh1 64.65(19)
C16 C11 C12 Rh1 -126.8(3)
N2 Rh1 C12 C13 -36.2(2)
C10 Rh1 C12 C13 139.20(19)
N1 Rh1 C12 C13 -132.01(17)
C11 Rh1 C12 C13 120.1(2)
C14 Rh1 C12 C13 37.55(16)
C15 Rh1 C12 C13 80.61(18)
N2 Rh1 C12 C11 -156.30(16)
C10 Rh1 C12 C11 19.1(3)
N1 Rh1 C12 C11 107.90(17)
C14 Rh1 C12 C11 -82.54(18)
C15 Rh1 C12 C11 -39.48(17)
C13 Rh1 C12 C11 -120.1(2)
N2 Rh1 C12 C17 87.3(3)
C10 Rh1 C12 C17 -97.3(3)
N1 Rh1 C12 C17 -8.5(3)
C11 Rh1 C12 C17 -116.4(4)
C14 Rh1 C12 C17 161.1(4)
C15 Rh1 C12 C17 -155.9(4)
C13 Rh1 C12 C17 123.5(4)
C11 C12 C13 C14 -0.6(3)
C17 C12 C13 C14 178.4(3)
Rh1 C12 C13 C14 -57.65(18)
C11 C12 C13 C18 -180.0(3)
C17 C12 C13 C18 -1.0(5)
Rh1 C12 C13 C18 123.0(3)
C11 C12 C13 Rh1 57.03(19)
C17 C12 C13 Rh1 -124.0(3)
C15 C14 C13 C12 -3.2(3)
C19 C14 C13 C12 -175.9(3)
Rh1 C14 C13 C12 60.41(19)
C15 C14 C13 C18 176.2(3)
C19 C14 C13 C18 3.5(4)
Rh1 C14 C13 C18 -120.2(3)
C15 C14 C13 Rh1 -63.59(19)
C19 C14 C13 Rh1 123.7(3)
N2 Rh1 C13 C12 153.47(17)
C10 Rh1 C13 C12 -103.1(3)
N1 Rh1 C13 C12 60.0(2)
C11 Rh1 C13 C12 -37.08(18)
C14 Rh1 C13 C12 -118.9(2)
C15 Rh1 C13 C12 -80.65(19)
N2 Rh1 C13 C14 -87.61(16)
C10 Rh1 C13 C14 15.9(3)
N1 Rh1 C13 C14 178.91(15)
C11 Rh1 C13 C14 81.85(18)
C15 Rh1 C13 C14 38.28(16)
C12 Rh1 C13 C14 118.9(2)
N2 Rh1 C13 C18 29.8(3)
C10 Rh1 C13 C18 133.2(3)
N1 Rh1 C13 C18 -63.7(3)
C11 Rh1 C13 C18 -160.8(3)
C14 Rh1 C13 C18 117.4(3)
C15 Rh1 C13 C18 155.6(3)
C12 Rh1 C13 C18 -123.7(4)
C8 C9 N1 C1 178.0(2)
C4 C9 N1 C1 0.6(4)
C8 C9 N1 Rh1 5.2(3)
C4 C9 N1 Rh1 -172.17(19)
N2 Rh1 N1 C1 -94.5(2)
C10 Rh1 N1 C1 179.5(2)
C11 Rh1 N1 C1 76.7(2)
C14 Rh1 N1 C1 8.5(4)
C15 Rh1 N1 C1 95.9(3)
C12 Rh1 N1 C1 37.7(2)
C13 Rh1 N1 C1 6.5(3)
N2 Rh1 N1 C9 77.58(19)
C10 Rh1 N1 C9 -8.37(19)
C11 Rh1 N1 C9 -111.17(19)
C14 Rh1 N1 C9 -179.4(3)
C15 Rh1 N1 C9 -91.9(2)
C12 Rh1 N1 C9 -150.14(19)
C13 Rh1 N1 C9 178.59(17)
N1 C9 C4 C5 175.7(2)
C8 C9 C4 C5 -1.6(4)
N1 C9 C4 C3 -2.0(4)
C8 C9 C4 C3 -179.2(2)
C5 C4 C3 C2 -176.6(3)
C9 C4 C3 C2 0.9(4)
C4 C3 C2 C1 1.4(4)
C9 N1 C1 C2 1.9(4)
Rh1 N1 C1 C2 173.7(2)
C3 C2 C1 N1 -2.9(5)
C3 C4 C5 C6 177.4(3)
C9 C4 C5 C6 -0.1(4)
C4 C5 C6 C7 1.2(4)
C5 C6 C7 C8 -0.7(4)
C6 C7 C8 C9 -0.9(4)
C6 C7 C8 C10 -179.3(3)
N1 C9 C8 C7 -175.4(2)
C4 C9 C8 C7 2.0(4)
N1 C9 C8 C10 3.2(3)
C4 C9 C8 C10 -179.4(2)
C7 C8 C10 Rh1 168.7(2)
C9 C8 C10 Rh1 -9.8(3)
N2 Rh1 C10 C8 -78.49(19)
N1 Rh1 C10 C8 9.28(18)
C11 Rh1 C10 C8 117.12(19)
C14 Rh1 C10 C8 -174.08(17)
C15 Rh1 C10 C8 154.86(19)
C12 Rh1 C10 C8 104.9(2)
C13 Rh1 C10 C8 174.9(2)
Rh1 N2 C21 C22 77(54)
